data_4341373
loop_
_publ_author_name
'Zhou, You-Yun'
'Hartline, Douglas R.'
'Steiman, Talia J.'
'Fanwick, Phillip E.'
'Uyeda, Christopher'

_publ_section_title
;
 Dinuclear nickel complexes in five States of oxidation using a
 redox-active ligand.
;
_journal_issue 21
_journal_name_full 'Inorganic chemistry'
_journal_page_first 11770
_journal_page_last 11777
_journal_paper_doi 10.1021/ic5020785
_journal_volume 53
_journal_year 2014
_chemical_formula_moiety 'C36 H44 N4'
_chemical_formula_sum 'C36 H44 N4'
_chemical_formula_weight 532.75
_chemical_name_systematic
;
 ?
;
_space_group_crystal_system triclinic
_space_group_IT_number 2
_space_group_name_Hall '-P 1'
_space_group_name_H-M_alt 'P -1'
_symmetry_space_group_name_Hall '-P 1'
_symmetry_space_group_name_H-M 'P -1'
_atom_sites_solution_hydrogens geom
_atom_sites_solution_primary direct
_atom_sites_solution_secondary difmap
_audit_creation_method SHELXL-2013
_cell_angle_alpha 77.495(4)
_cell_angle_beta 79.296(4)
_cell_angle_gamma 76.349(4)
_cell_formula_units_Z 2
_cell_length_a 8.7224(5)
_cell_length_b 10.8640(9)
_cell_length_c 17.7067(14)
_cell_measurement_reflns_used 16029
_cell_measurement_temperature 298(2)
_cell_measurement_theta_max 27.527
_cell_measurement_theta_min 1.190
_cell_volume 1575.7(2)
_computing_cell_refinement 'HKL2000 (Otwinowski & Minor, 1997)'
_computing_data_collection 'Nonius Collect (Nonius, 1998)'
_computing_data_reduction 'HKL2000 (Otwinowski & Minor, 1997)'
_computing_publication_material 'local programs'
_computing_structure_refinement 'SHELXL-2013 (Sheldrick, 2013)'
_computing_structure_solution 'SIR2004 (Burla, et. al., 2005)'
_diffrn_ambient_temperature 298(2)
_diffrn_measured_fraction_theta_full 0.994
_diffrn_measured_fraction_theta_max 0.986
_diffrn_measurement_device_type 'Nonius KappaCCD'
_diffrn_measurement_method '\w and \f'
_diffrn_radiation_type MoK\a
_diffrn_radiation_wavelength 0.71073
_diffrn_reflns_av_R_equivalents 0.034
_diffrn_reflns_av_unetI/netI 0.0719
_diffrn_reflns_Laue_measured_fraction_max 0.986
_diffrn_reflns_limit_h_max 11
_diffrn_reflns_limit_h_min 0
_diffrn_reflns_limit_k_max 14
_diffrn_reflns_limit_k_min -13
_diffrn_reflns_limit_l_max 23
_diffrn_reflns_limit_l_min -22
_diffrn_reflns_number 16029
_diffrn_reflns_point_group_measured_fraction_full 0.994
_diffrn_reflns_point_group_measured_fraction_max 0.986
_diffrn_reflns_theta_full 25.242
_diffrn_reflns_theta_max 27.527
_diffrn_reflns_theta_min 1.190
_diffrn_source 'fine focus tube'
_exptl_absorpt_coefficient_mu 0.066
_exptl_absorpt_correction_T_max 0.987
_exptl_absorpt_correction_T_min 0.084
_exptl_absorpt_correction_type multi-scan
_exptl_absorpt_process_details 'SCALEPACK (Otwinowski & Minor, 1997)'
_exptl_crystal_colour yellow
_exptl_crystal_density_diffrn 1.123
_exptl_crystal_description needle
_exptl_crystal_F_000 576
_exptl_crystal_size_max 0.700
_exptl_crystal_size_mid 0.250
_exptl_crystal_size_min 0.200
_refine_diff_density_max 0.251
_refine_diff_density_min -0.202
_refine_diff_density_rms 0.045
_refine_ls_extinction_method none
_refine_ls_goodness_of_fit_ref 0.966
_refine_ls_hydrogen_treatment constr
_refine_ls_matrix_type full
_refine_ls_number_parameters 371
_refine_ls_number_reflns 7163
_refine_ls_number_restraints 0
_refine_ls_restrained_S_all 0.966
_refine_ls_R_factor_all 0.1059
_refine_ls_R_factor_gt 0.0516
_refine_ls_shift/su_max 0.001
_refine_ls_shift/su_mean 0.000
_refine_ls_structure_factor_coef Fsqd
_refine_ls_weighting_details 'w=1/[\s^2^(Fo^2^)+(0.0727P)^2^] where P=(Fo^2^+2Fc^2^)/3'
_refine_ls_weighting_scheme calc
_refine_ls_wR_factor_gt 0.1182
_refine_ls_wR_factor_ref 0.1385
_reflns_Friedel_coverage 0.000
_reflns_number_gt 4054
_reflns_number_total 7163
_reflns_threshold_expression 'I > 2\s(I)'
_cod_data_source_file ic5020785_si_002.cif
_cod_data_source_block CU013
_cod_depositor_comments 'Adding full bibliography for 4341373--4341379.cif.'
_cod_database_code 4341373
_shelx_space_group_comment
;
The symmetry employed for this shelxl refinement is uniquely defined
by the following loop, which should always be used as a source of
symmetry information in preference to the above space-group names.
They are only intended as comments.
;
_shelx_estimated_absorpt_t_min 0.955
_shelx_estimated_absorpt_t_max 0.987
_shelxl_version_number 2013-4

loop_
_space_group_symop_operation_xyz
'x, y, z'
'-x, -y, -z'

loop_
_atom_site_label
_atom_site_type_symbol
_atom_site_fract_x
_atom_site_fract_y
_atom_site_fract_z
_atom_site_U_iso_or_equiv
_atom_site_adp_type
_atom_site_occupancy
_atom_site_site_symmetry_order
_atom_site_calc_flag
_atom_site_refinement_flags_posn
_atom_site_refinement_flags_adp
N1 N 0.14200(13) 0.30871(12) 0.98353(7) 0.0249(3) Uani 1 1 d . .
N2 N 0.95191(14) 0.34345(13) 0.55994(7) 0.0275(3) Uani 1 1 d . .
N11 N 0.45509(14) 0.28292(12) 0.82676(7) 0.0260(3) Uani 1 1 d . .
N17 N 0.65684(14) 0.29246(13) 0.72291(7) 0.0265(3) Uani 1 1 d . .
C1 C 0.53718(16) 0.35866(15) 0.76918(8) 0.0234(3) Uani 1 1 d . .
C7 C 0.25225(17) 0.25394(16) 0.93588(9) 0.0266(4) Uani 1 1 d . .
C8 C 0.86589(17) 0.28279(16) 0.61518(9) 0.0296(4) Uani 1 1 d . .
C11 C 0.33650(16) 0.34152(15) 0.87310(8) 0.0235(3) Uani 1 1 d . .
C12 C 0.28976(17) 0.47669(15) 0.86603(9) 0.0272(4) Uani 1 1 d . .
H12 H 0.2047 0.5134 0.8998 0.033 Uiso 1 1 calc R U
C13 C 0.37165(17) 0.55244(16) 0.80883(9) 0.0279(4) Uani 1 1 d . .
H13 H 0.3430 0.6417 0.8031 0.034 Uiso 1 1 calc R U
C14 C 0.50007(16) 0.49422(15) 0.75848(8) 0.0248(3) Uani 1 1 d . .
C15 C 0.59352(17) 0.56250(16) 0.69697(9) 0.0287(4) Uani 1 1 d . .
H15 H 0.5737 0.6520 0.6882 0.034 Uiso 1 1 calc R U
C16 C 0.71274(17) 0.49605(16) 0.65074(9) 0.0287(4) Uani 1 1 d . .
H16 H 0.7751 0.5395 0.6101 0.034 Uiso 1 1 calc R U
C17 C 0.74005(16) 0.36043(15) 0.66539(8) 0.0250(3) Uani 1 1 d . .
C21 C 0.05348(17) 0.23443(15) 1.04522(9) 0.0252(3) Uani 1 1 d . .
C22 C -0.10263(17) 0.23254(15) 1.03593(9) 0.0270(4) Uani 1 1 d . .
C23 C -0.19389(18) 0.16801(16) 1.09779(9) 0.0308(4) Uani 1 1 d . .
H23 H -0.2966 0.1639 1.0925 0.037 Uiso 1 1 calc R U
C24 C -0.13517(19) 0.11004(16) 1.16681(9) 0.0338(4) Uani 1 1 d . .
H24 H -0.1981 0.0675 1.2076 0.041 Uiso 1 1 calc R U
C25 C 0.01745(19) 0.11516(16) 1.17532(9) 0.0325(4) Uani 1 1 d . .
H25 H 0.0555 0.0766 1.2223 0.039 Uiso 1 1 calc R U
C26 C 0.11547(17) 0.17675(16) 1.11501(9) 0.0275(4) Uani 1 1 d . .
C31 C 1.07243(17) 0.27194(15) 0.51094(9) 0.0271(4) Uani 1 1 d . .
C32 C 1.22894(18) 0.23657(16) 0.52884(9) 0.0314(4) Uani 1 1 d . .
C33 C 1.34390(19) 0.16559(17) 0.48061(10) 0.0371(4) Uani 1 1 d . .
H33 H 1.4475 0.1393 0.4925 0.045 Uiso 1 1 calc R U
C34 C 1.30884(19) 0.13322(18) 0.41594(10) 0.0374(4) Uani 1 1 d . .
H34 H 1.3872 0.0843 0.3850 0.045 Uiso 1 1 calc R U
C35 C 1.15594(19) 0.17416(18) 0.39730(10) 0.0382(4) Uani 1 1 d . .
H35 H 1.1332 0.1545 0.3525 0.046 Uiso 1 1 calc R U
C36 C 1.03552(18) 0.24378(17) 0.44357(9) 0.0334(4) Uani 1 1 d . .
C71 C 0.3053(2) 0.11242(17) 0.93654(10) 0.0372(4) Uani 1 1 d . .
H71A H 0.2393 0.0668 0.9772 0.056 Uiso 1 1 calc R U
H71B H 0.4142 0.0853 0.9458 0.056 Uiso 1 1 calc R U
H71C H 0.2963 0.0943 0.8870 0.056 Uiso 1 1 calc R U
C81 C 0.8776(2) 0.14030(19) 0.63320(13) 0.0568(6) Uani 1 1 d . .
H81A H 0.9613 0.1005 0.5973 0.085 Uiso 1 1 calc R U
H81B H 0.7783 0.1212 0.6282 0.085 Uiso 1 1 calc R U
H81C H 0.9007 0.1076 0.6856 0.085 Uiso 1 1 calc R U
C221 C -0.34469(19) 0.35107(19) 0.97000(11) 0.0434(5) Uani 1 1 d . .
H22A H -0.3752 0.3996 0.9211 0.065 Uiso 1 1 calc R U
H22B H -0.3705 0.4063 1.0081 0.065 Uiso 1 1 calc R U
H22C H -0.4010 0.2817 0.9875 0.065 Uiso 1 1 calc R U
C222 C -0.16531(18) 0.29628(17) 0.95947(9) 0.0328(4) Uani 1 1 d . .
H222 H -0.1120 0.3685 0.9367 0.039 Uiso 1 1 calc R U
C223 C -0.1236(2) 0.2043(2) 0.90133(11) 0.0549(6) Uani 1 1 d . .
H22D H -0.0105 0.1722 0.8939 0.082 Uiso 1 1 calc R U
H22E H -0.1571 0.2491 0.8523 0.082 Uiso 1 1 calc R U
H22F H -0.1770 0.1335 0.9212 0.082 Uiso 1 1 calc R U
C261 C 0.3570(2) 0.0812(2) 1.18717(10) 0.0433(5) Uani 1 1 d . .
H26A H 0.2972 0.0897 1.2377 0.065 Uiso 1 1 calc R U
H26B H 0.4647 0.0886 1.1867 0.065 Uiso 1 1 calc R U
H26C H 0.3568 -0.0014 1.1760 0.065 Uiso 1 1 calc R U
C262 C 0.28125(18) 0.18701(17) 1.12539(9) 0.0326(4) Uani 1 1 d . .
H262 H 0.3499 0.1794 1.0754 0.039 Uiso 1 1 calc R U
C263 C 0.2769(2) 0.31975(19) 1.14180(12) 0.0491(5) Uani 1 1 d . .
H26D H 0.2109 0.3306 1.1907 0.074 Uiso 1 1 calc R U
H26E H 0.2340 0.3846 1.1007 0.074 Uiso 1 1 calc R U
H26F H 0.3830 0.3278 1.1444 0.074 Uiso 1 1 calc R U
C321 C 1.4086(3) 0.3510(2) 0.57087(13) 0.0647(6) Uani 1 1 d . .
H32A H 1.4242 0.3860 0.6136 0.097 Uiso 1 1 calc R U
H32B H 1.3824 0.4198 0.5281 0.097 Uiso 1 1 calc R U
H32C H 1.5046 0.2933 0.5544 0.097 Uiso 1 1 calc R U
C322 C 1.2728(2) 0.2780(2) 0.59714(10) 0.0427(5) Uani 1 1 d . .
H322 H 1.1793 0.3372 0.6182 0.051 Uiso 1 1 calc R U
C323 C 1.3138(4) 0.1659(3) 0.66204(14) 0.0982(10) Uani 1 1 d . .
H32D H 1.2245 0.1244 0.6801 0.147 Uiso 1 1 calc R U
H32E H 1.3387 0.1963 0.7044 0.147 Uiso 1 1 calc R U
H32F H 1.4042 0.1054 0.6429 0.147 Uiso 1 1 calc R U
C361 C 0.8806(2) 0.3871(2) 0.34082(13) 0.0622(6) Uani 1 1 d . .
H36A H 0.9366 0.4516 0.3440 0.093 Uiso 1 1 calc R U
H36B H 0.7749 0.4275 0.3296 0.093 Uiso 1 1 calc R U
H36C H 0.9364 0.3410 0.2999 0.093 Uiso 1 1 calc R U
C362 C 0.8710(2) 0.2931(2) 0.41866(11) 0.0477(5) Uani 1 1 d . .
H362 H 0.8024 0.3395 0.4584 0.057 Uiso 1 1 calc R U
C363 C 0.7951(2) 0.1837(3) 0.41149(15) 0.0732(7) Uani 1 1 d . .
H36D H 0.8573 0.1403 0.3706 0.110 Uiso 1 1 calc R U
H36E H 0.6888 0.2183 0.3993 0.110 Uiso 1 1 calc R U
H36F H 0.7914 0.1237 0.4600 0.110 Uiso 1 1 calc R U

loop_
_atom_site_aniso_label
_atom_site_aniso_U_11
_atom_site_aniso_U_22
_atom_site_aniso_U_33
_atom_site_aniso_U_23
_atom_site_aniso_U_13
_atom_site_aniso_U_12
N1 0.0226(6) 0.0308(8) 0.0213(7) -0.0056(6) 0.0002(5) -0.0071(5)
N2 0.0250(7) 0.0345(8) 0.0224(7) -0.0050(6) 0.0002(5) -0.0076(6)
N11 0.0262(6) 0.0299(8) 0.0217(7) -0.0041(6) -0.0001(5) -0.0083(6)
N17 0.0263(6) 0.0301(8) 0.0213(7) -0.0034(6) 0.0006(5) -0.0062(6)
C1 0.0234(7) 0.0283(9) 0.0191(8) -0.0040(7) -0.0027(6) -0.0071(6)
C7 0.0264(8) 0.0314(10) 0.0231(8) -0.0060(7) -0.0012(6) -0.0090(7)
C8 0.0277(8) 0.0325(10) 0.0262(8) -0.0028(7) -0.0002(7) -0.0065(7)
C11 0.0225(7) 0.0295(9) 0.0200(8) -0.0052(7) -0.0022(6) -0.0080(6)
C12 0.0247(8) 0.0318(10) 0.0249(8) -0.0084(7) 0.0004(6) -0.0055(7)
C13 0.0290(8) 0.0249(9) 0.0294(9) -0.0065(7) -0.0021(7) -0.0047(7)
C14 0.0242(8) 0.0294(10) 0.0216(8) -0.0039(7) -0.0033(6) -0.0075(6)
C15 0.0303(8) 0.0262(9) 0.0288(9) -0.0023(7) -0.0022(7) -0.0081(7)
C16 0.0280(8) 0.0328(10) 0.0243(8) -0.0017(7) 0.0015(6) -0.0114(7)
C17 0.0236(7) 0.0299(10) 0.0214(8) -0.0033(7) -0.0018(6) -0.0075(6)
C21 0.0270(8) 0.0252(9) 0.0233(8) -0.0073(7) 0.0032(6) -0.0078(6)
C22 0.0258(8) 0.0256(9) 0.0296(9) -0.0097(7) 0.0010(6) -0.0049(6)
C23 0.0259(8) 0.0314(10) 0.0359(9) -0.0106(8) 0.0031(7) -0.0090(7)
C24 0.0352(9) 0.0328(10) 0.0306(9) -0.0028(8) 0.0073(7) -0.0135(7)
C25 0.0383(9) 0.0319(10) 0.0240(8) -0.0022(7) -0.0001(7) -0.0071(7)
C26 0.0272(8) 0.0293(9) 0.0245(8) -0.0065(7) 0.0011(6) -0.0052(7)
C31 0.0247(8) 0.0285(9) 0.0258(8) -0.0045(7) 0.0037(6) -0.0070(6)
C32 0.0289(8) 0.0332(10) 0.0292(9) -0.0017(7) 0.0006(7) -0.0080(7)
C33 0.0254(8) 0.0394(11) 0.0419(10) -0.0031(9) 0.0008(7) -0.0059(7)
C34 0.0299(9) 0.0361(11) 0.0408(10) -0.0103(8) 0.0103(7) -0.0051(7)
C35 0.0364(9) 0.0452(12) 0.0341(10) -0.0154(9) 0.0042(7) -0.0099(8)
C36 0.0284(8) 0.0412(11) 0.0297(9) -0.0092(8) 0.0020(7) -0.0075(7)
C71 0.0428(10) 0.0306(10) 0.0344(10) -0.0067(8) 0.0092(8) -0.0107(8)
C81 0.0619(12) 0.0334(12) 0.0553(13) -0.0033(10) 0.0272(10) -0.0033(9)
C221 0.0315(9) 0.0557(13) 0.0429(11) -0.0108(9) -0.0090(8) -0.0041(8)
C222 0.0274(8) 0.0391(11) 0.0307(9) -0.0036(8) -0.0024(7) -0.0086(7)
C223 0.0547(12) 0.0717(16) 0.0377(11) -0.0223(11) -0.0113(9) 0.0029(10)
C261 0.0331(9) 0.0586(13) 0.0338(10) -0.0050(9) -0.0025(8) -0.0054(8)
C262 0.0307(8) 0.0434(11) 0.0230(8) -0.0039(8) -0.0007(7) -0.0103(7)
C263 0.0476(11) 0.0494(13) 0.0574(13) -0.0107(10) -0.0138(9) -0.0180(9)
C321 0.0609(13) 0.0873(19) 0.0595(14) -0.0166(13) -0.0122(11) -0.0354(12)
C322 0.0306(9) 0.0593(13) 0.0393(11) -0.0140(9) -0.0039(8) -0.0078(8)
C323 0.161(3) 0.100(2) 0.0502(15) 0.0122(15) -0.0460(17) -0.057(2)
C361 0.0533(12) 0.0664(16) 0.0678(15) -0.0139(12) -0.0244(11) -0.0001(11)
C362 0.0323(9) 0.0760(15) 0.0370(11) -0.0257(10) -0.0057(8) -0.0005(9)
C363 0.0433(12) 0.101(2) 0.0793(17) -0.0010(15) -0.0149(11) -0.0316(12)

loop_
_atom_type_symbol
_atom_type_description
_atom_type_scat_dispersion_real
_atom_type_scat_dispersion_imag
_atom_type_scat_source
C C 0.0033 0.0016 'International Tables Vol C Tables 4.2.6.8 and 6.1.1.4'
H H 0.0000 0.0000 'International Tables Vol C Tables 4.2.6.8 and 6.1.1.4'
N N 0.0061 0.0033 'International Tables Vol C Tables 4.2.6.8 and 6.1.1.4'

loop_
_geom_angle_atom_site_label_1
_geom_angle_atom_site_label_2
_geom_angle_atom_site_label_3
_geom_angle
C7 N1 C21 120.81(13)
C8 N2 C31 118.90(14)
C11 N11 C1 117.52(13)
C17 N17 C1 117.61(13)
N17 C1 N11 114.64(13)
N17 C1 C14 122.86(13)
N11 C1 C14 122.51(13)
N1 C7 C71 126.75(14)
N1 C7 C11 116.19(14)
C71 C7 C11 117.06(13)
N2 C8 C17 117.67(15)
N2 C8 C81 125.69(15)
C17 C8 C81 116.63(14)
N11 C11 C12 123.82(13)
N11 C11 C7 115.28(13)
C12 C11 C7 120.90(13)
C13 C12 C11 118.80(14)
C13 C12 H12 120.6
C11 C12 H12 120.6
C12 C13 C14 119.40(15)
C12 C13 H13 120.3
C14 C13 H13 120.3
C1 C14 C13 117.95(13)
C1 C14 C15 117.47(14)
C13 C14 C15 124.58(15)
C16 C15 C14 119.52(15)
C16 C15 H15 120.2
C14 C15 H15 120.2
C15 C16 C17 118.99(14)
C15 C16 H16 120.5
C17 C16 H16 120.5
N17 C17 C16 123.55(14)
N17 C17 C8 115.14(14)
C16 C17 C8 121.31(13)
C26 C21 C22 121.83(13)
C26 C21 N1 120.55(12)
C22 C21 N1 117.33(13)
C23 C22 C21 117.89(14)
C23 C22 C222 121.89(13)
C21 C22 C222 120.19(13)
C24 C23 C22 121.28(14)
C24 C23 H23 119.4
C22 C23 H23 119.4
C23 C24 C25 119.92(14)
C23 C24 H24 120.0
C25 C24 H24 120.0
C24 C25 C26 121.45(15)
C24 C25 H25 119.3
C26 C25 H25 119.3
C25 C26 C21 117.60(13)
C25 C26 C262 121.50(14)
C21 C26 C262 120.83(13)
C36 C31 C32 120.93(14)
C36 C31 N2 119.85(13)
C32 C31 N2 119.13(13)
C33 C32 C31 117.99(15)
C33 C32 C322 120.83(14)
C31 C32 C322 121.16(14)
C34 C33 C32 121.84(15)
C34 C33 H33 119.1
C32 C33 H33 119.1
C33 C34 C35 119.23(16)
C33 C34 H34 120.4
C35 C34 H34 120.4
C34 C35 C36 121.69(16)
C34 C35 H35 119.2
C36 C35 H35 119.2
C35 C36 C31 118.19(14)
C35 C36 C362 119.99(15)
C31 C36 C362 121.75(15)
C7 C71 H71A 109.5
C7 C71 H71B 109.5
H71A C71 H71B 109.5
C7 C71 H71C 109.5
H71A C71 H71C 109.5
H71B C71 H71C 109.5
C8 C81 H81A 109.5
C8 C81 H81B 109.5
H81A C81 H81B 109.5
C8 C81 H81C 109.5
H81A C81 H81C 109.5
H81B C81 H81C 109.5
C222 C221 H22A 109.5
C222 C221 H22B 109.5
H22A C221 H22B 109.5
C222 C221 H22C 109.5
H22A C221 H22C 109.5
H22B C221 H22C 109.5
C22 C222 C223 111.36(15)
C22 C222 C221 113.12(13)
C223 C222 C221 109.98(14)
C22 C222 H222 107.4
C223 C222 H222 107.4
C221 C222 H222 107.4
C222 C223 H22D 109.5
C222 C223 H22E 109.5
H22D C223 H22E 109.5
C222 C223 H22F 109.5
H22D C223 H22F 109.5
H22E C223 H22F 109.5
C262 C261 H26A 109.5
C262 C261 H26B 109.5
H26A C261 H26B 109.5
C262 C261 H26C 109.5
H26A C261 H26C 109.5
H26B C261 H26C 109.5
C263 C262 C261 111.06(14)
C263 C262 C26 109.95(14)
C261 C262 C26 114.17(14)
C263 C262 H262 107.1
C261 C262 H262 107.1
C26 C262 H262 107.1
C262 C263 H26D 109.5
C262 C263 H26E 109.5
H26D C263 H26E 109.5
C262 C263 H26F 109.5
H26D C263 H26F 109.5
H26E C263 H26F 109.5
C322 C321 H32A 109.5
C322 C321 H32B 109.5
H32A C321 H32B 109.5
C322 C321 H32C 109.5
H32A C321 H32C 109.5
H32B C321 H32C 109.5
C323 C322 C32 112.09(17)
C323 C322 C321 110.60(18)
C32 C322 C321 111.30(15)
C323 C322 H322 107.5
C32 C322 H322 107.5
C321 C322 H322 107.5
C322 C323 H32D 109.5
C322 C323 H32E 109.5
H32D C323 H32E 109.5
C322 C323 H32F 109.5
H32D C323 H32F 109.5
H32E C323 H32F 109.5
C362 C361 H36A 109.5
C362 C361 H36B 109.5
H36A C361 H36B 109.5
C362 C361 H36C 109.5
H36A C361 H36C 109.5
H36B C361 H36C 109.5
C36 C362 C363 112.12(18)
C36 C362 C361 110.20(15)
C363 C362 C361 109.57(16)
C36 C362 H362 108.3
C363 C362 H362 108.3
C361 C362 H362 108.3
C362 C363 H36D 109.5
C362 C363 H36E 109.5
H36D C363 H36E 109.5
C362 C363 H36F 109.5
H36D C363 H36F 109.5
H36E C363 H36F 109.5

loop_
_geom_bond_atom_site_label_1
_geom_bond_atom_site_label_2
_geom_bond_distance
N1 C7 1.2794(19)
N1 C21 1.4281(19)
N2 C8 1.2788(19)
N2 C31 1.4244(19)
N11 C11 1.3223(19)
N11 C1 1.3684(18)
N17 C17 1.3275(19)
N17 C1 1.3643(19)
C1 C14 1.409(2)
C7 C71 1.495(2)
C7 C11 1.500(2)
C8 C17 1.494(2)
C8 C81 1.494(3)
C11 C12 1.413(2)
C12 C13 1.364(2)
C12 H12 0.9300
C13 C14 1.410(2)
C13 H13 0.9300
C14 C15 1.416(2)
C15 C16 1.363(2)
C15 H15 0.9300
C16 C17 1.409(2)
C16 H16 0.9300
C21 C26 1.402(2)
C21 C22 1.407(2)
C22 C23 1.390(2)
C22 C222 1.517(2)
C23 C24 1.378(2)
C23 H23 0.9300
C24 C25 1.382(2)
C24 H24 0.9300
C25 C26 1.393(2)
C25 H25 0.9300
C26 C262 1.523(2)
C31 C36 1.403(2)
C31 C32 1.404(2)
C32 C33 1.390(2)
C32 C322 1.517(2)
C33 C34 1.373(2)
C33 H33 0.9300
C34 C35 1.380(2)
C34 H34 0.9300
C35 C36 1.386(2)
C35 H35 0.9300
C36 C362 1.520(2)
C71 H71A 0.9600
C71 H71B 0.9600
C71 H71C 0.9600
C81 H81A 0.9600
C81 H81B 0.9600
C81 H81C 0.9600
C221 C222 1.529(2)
C221 H22A 0.9600
C221 H22B 0.9600
C221 H22C 0.9600
C222 C223 1.525(3)
C222 H222 0.9800
C223 H22D 0.9600
C223 H22E 0.9600
C223 H22F 0.9600
C261 C262 1.523(2)
C261 H26A 0.9600
C261 H26B 0.9600
C261 H26C 0.9600
C262 C263 1.522(3)
C262 H262 0.9800
C263 H26D 0.9600
C263 H26E 0.9600
C263 H26F 0.9600
C321 C322 1.526(3)
C321 H32A 0.9600
C321 H32B 0.9600
C321 H32C 0.9600
C322 C323 1.508(3)
C322 H322 0.9800
C323 H32D 0.9600
C323 H32E 0.9600
C323 H32F 0.9600
C361 C362 1.529(3)
C361 H36A 0.9600
C361 H36B 0.9600
C361 H36C 0.9600
C362 C363 1.528(3)
C362 H362 0.9800
C363 H36D 0.9600
C363 H36E 0.9600
C363 H36F 0.9600

loop_
_geom_torsion_atom_site_label_1
_geom_torsion_atom_site_label_2
_geom_torsion_atom_site_label_3
_geom_torsion_atom_site_label_4
_geom_torsion
C17 N17 C1 N11 179.32(12)
C17 N17 C1 C14 -0.3(2)
C11 N11 C1 N17 -179.33(12)
C11 N11 C1 C14 0.33(19)
C21 N1 C7 C71 -0.5(2)
C21 N1 C7 C11 179.60(12)
C31 N2 C8 C17 -179.77(12)
C31 N2 C8 C81 -1.1(2)
C1 N11 C11 C12 0.5(2)
C1 N11 C11 C7 -179.13(12)
N1 C7 C11 N11 176.88(12)
C71 C7 C11 N11 -3.06(19)
N1 C7 C11 C12 -2.8(2)
C71 C7 C11 C12 177.30(13)
N11 C11 C12 C13 -0.7(2)
C7 C11 C12 C13 178.92(13)
C11 C12 C13 C14 0.0(2)
N17 C1 C14 C13 178.70(13)
N11 C1 C14 C13 -0.9(2)
N17 C1 C14 C15 -0.5(2)
N11 C1 C14 C15 179.90(13)
C12 C13 C14 C1 0.7(2)
C12 C13 C14 C15 179.82(14)
C1 C14 C15 C16 0.6(2)
C13 C14 C15 C16 -178.50(14)
C14 C15 C16 C17 0.0(2)
C1 N17 C17 C16 1.0(2)
C1 N17 C17 C8 -178.10(12)
C15 C16 C17 N17 -0.9(2)
C15 C16 C17 C8 178.20(13)
N2 C8 C17 N17 -178.49(13)
C81 C8 C17 N17 2.8(2)
N2 C8 C17 C16 2.4(2)
C81 C8 C17 C16 -176.39(15)
C7 N1 C21 C26 81.76(18)
C7 N1 C21 C22 -104.31(16)
C26 C21 C22 C23 -1.8(2)
N1 C21 C22 C23 -175.63(14)
C26 C21 C22 C222 179.91(14)
N1 C21 C22 C222 6.1(2)
C21 C22 C23 C24 1.4(2)
C222 C22 C23 C24 179.71(15)
C22 C23 C24 C25 -0.2(3)
C23 C24 C25 C26 -0.8(3)
C24 C25 C26 C21 0.4(2)
C24 C25 C26 C262 177.58(15)
C22 C21 C26 C25 0.9(2)
N1 C21 C26 C25 174.52(14)
C22 C21 C26 C262 -176.30(14)
N1 C21 C26 C262 -2.6(2)
C8 N2 C31 C36 88.94(18)
C8 N2 C31 C32 -94.41(18)
C36 C31 C32 C33 -4.1(2)
N2 C31 C32 C33 179.29(14)
C36 C31 C32 C322 173.97(16)
N2 C31 C32 C322 -2.6(2)
C31 C32 C33 C34 1.8(2)
C322 C32 C33 C34 -176.27(16)
C32 C33 C34 C35 1.2(3)
C33 C34 C35 C36 -2.0(3)
C34 C35 C36 C31 -0.2(3)
C34 C35 C36 C362 176.76(17)
C32 C31 C36 C35 3.3(2)
N2 C31 C36 C35 179.92(15)
C32 C31 C36 C362 -173.59(16)
N2 C31 C36 C362 3.0(2)
C23 C22 C222 C223 -91.20(19)
C21 C22 C222 C223 87.04(19)
C23 C22 C222 C221 33.3(2)
C21 C22 C222 C221 -148.50(15)
C25 C26 C262 C263 -99.87(19)
C21 C26 C262 C263 77.19(19)
C25 C26 C262 C261 25.7(2)
C21 C26 C262 C261 -157.24(15)
C33 C32 C322 C323 -70.4(2)
C31 C32 C322 C323 111.5(2)
C33 C32 C322 C321 54.0(2)
C31 C32 C322 C321 -124.00(19)
C35 C36 C362 C363 60.5(2)
C31 C36 C362 C363 -122.67(19)
C35 C36 C362 C361 -61.9(2)
C31 C36 C362 C361 115.01(19)
